data_7020153
loop_
_publ_author_name
'Huang, Sheng-Li'
'Weng, Lin-Hong'
'Jin, Guo-Xin'

_publ_section_title
;
 Bottom-up synthesis of coordination polymers based on carborane backbones
 and Cu2(CO2)4 paddle-wheel: ligand metathesis with metallotecons.
;
_journal_issue 38
_journal_name_full 'Dalton transactions (Cambridge, England : 2003)'
_journal_page_first 11657
_journal_page_last 11662
_journal_paper_doi 10.1039/c2dt30708a
_journal_volume 41
_journal_year 2012
_chemical_formula_sum 'C20 H62 B20 Cu3 O20'
_chemical_formula_weight 1029.52
_chemical_name_systematic
;
?
;
_space_group_IT_number 2
_symmetry_cell_setting triclinic
_symmetry_space_group_name_Hall '-P 1'
_symmetry_space_group_name_H-M 'P -1'
_atom_sites_solution_hydrogens geom
_atom_sites_solution_primary direct
_atom_sites_solution_secondary difmap
_audit_creation_method SHELXL-97
_cell_angle_alpha 110.917(2)
_cell_angle_beta 103.992(2)
_cell_angle_gamma 102.050(2)
_cell_formula_units_Z 1
_cell_length_a 9.7985(11)
_cell_length_b 11.4767(13)
_cell_length_c 12.2068(14)
_cell_measurement_reflns_used 3343
_cell_measurement_temperature 173(2)
_cell_measurement_theta_max 28.30
_cell_measurement_theta_min 2.27
_cell_volume 1176.4(2)
_computing_cell_refinement 'Bruker SAINT'
_computing_data_collection 'Bruker APEX2'
_computing_data_reduction 'Bruker SAINT'
_computing_molecular_graphics 'Bruker SHELXTL'
_computing_publication_material 'Bruker SHELXTL'
_computing_structure_refinement 'SHELXL-97 (Sheldrick, 1997)'
_computing_structure_solution 'SHELXS-97 (Sheldrick, 1990)'
_diffrn_ambient_temperature 173(2)
_diffrn_measured_fraction_theta_full 0.981
_diffrn_measured_fraction_theta_max 0.981
_diffrn_measurement_device_type 'Bruker APEX-II CCD'
_diffrn_measurement_method '\f and \w scans'
_diffrn_radiation_monochromator graphite
_diffrn_radiation_source 'fine-focus sealed tube'
_diffrn_radiation_type MoK\a
_diffrn_radiation_wavelength 0.71073
_diffrn_reflns_av_R_equivalents 0.0214
_diffrn_reflns_av_sigmaI/netI 0.0448
_diffrn_reflns_limit_h_max 13
_diffrn_reflns_limit_h_min -12
_diffrn_reflns_limit_k_max 12
_diffrn_reflns_limit_k_min -15
_diffrn_reflns_limit_l_max 16
_diffrn_reflns_limit_l_min -16
_diffrn_reflns_number 9163
_diffrn_reflns_theta_full 28.33
_diffrn_reflns_theta_max 28.33
_diffrn_reflns_theta_min 1.90
_diffrn_standards_decay_% 3.13
_exptl_absorpt_coefficient_mu 1.410
_exptl_absorpt_correction_T_max 0.8955
_exptl_absorpt_correction_T_min 0.6610
_exptl_absorpt_correction_type multi-scan
_exptl_absorpt_process_details sadabs
_exptl_crystal_colour blue
_exptl_crystal_density_diffrn 1.453
_exptl_crystal_density_method 'not measured'
_exptl_crystal_description prism
_exptl_crystal_F_000 529
_exptl_crystal_size_max 0.32
_exptl_crystal_size_mid 0.14
_exptl_crystal_size_min 0.08
_refine_diff_density_max 0.772
_refine_diff_density_min -0.835
_refine_diff_density_rms 0.203
_refine_ls_extinction_method none
_refine_ls_goodness_of_fit_ref 1.074
_refine_ls_hydrogen_treatment mixed
_refine_ls_matrix_type full
_refine_ls_number_parameters 310
_refine_ls_number_reflns 5760
_refine_ls_number_restraints 4
_refine_ls_restrained_S_all 1.074
_refine_ls_R_factor_all 0.0653
_refine_ls_R_factor_gt 0.0430
_refine_ls_shift/su_max 0.001
_refine_ls_shift/su_mean 0.000
_refine_ls_structure_factor_coef Fsqd
_refine_ls_weighting_details 'calc w=1/[\s^2^(Fo^2^)+(0.1153P)^2^+0.8651P] where P=(Fo^2^+2Fc^2^)/3'
_refine_ls_weighting_scheme calc
_refine_ls_wR_factor_gt 0.1272
_refine_ls_wR_factor_ref 0.1796
_reflns_number_gt 4503
_reflns_number_total 5760
_reflns_threshold_expression >2sigma(I)
_cod_data_source_file c2dt30708a.txt
_cod_data_source_block mo_10325a
_cod_depositor_comments
;
The following automatic conversions were performed:

'_symmetry_cell_setting' value 'Triclinic' changed to 'triclinic'
according to /home/saulius/struct/CIF-dictionaries/cif_core.dic
dictionary named 'cif_core.dic' version 2.4.2 from 2011-04-26.

Automatic conversion script
Id: cif_fix_values 1891 2012-01-12 08:04:46Z andrius 
;
_cod_original_sg_symbol_H-M P-1
_cod_database_code 7020153

loop_
_symmetry_equiv_pos_as_xyz
'x, y, z'
'-x, -y, -z'

loop_
_atom_site_label
_atom_site_type_symbol
_atom_site_fract_x
_atom_site_fract_y
_atom_site_fract_z
_atom_site_U_iso_or_equiv
_atom_site_adp_type
_atom_site_occupancy
_atom_site_symmetry_multiplicity
_atom_site_calc_flag
_atom_site_refinement_flags
Cu1 Cu 0.45193(5) 1.18565(4) 0.36389(4) 0.01891(15) Uani 1 1 d .
Cu2 Cu 0.5000 1.0000 0.5000 0.01967(17) Uani 1 2 d S
O1 O 0.4341(3) 0.8830(3) 0.3154(2) 0.0250(6) Uani 1 1 d .
O2 O 0.4108(3) 1.0189(3) 0.2232(2) 0.0250(6) Uani 1 1 d .
O3 O 0.4500(3) 0.7244(3) -0.2805(2) 0.0212(5) Uani 1 1 d .
O4 O 0.2662(3) 0.8118(3) -0.2837(3) 0.0305(6) Uani 1 1 d .
O5 O 0.3792(3) 1.1021(3) 0.4582(2) 0.0195(5) Uani 1 1 d .
O6 O 0.4836(3) 1.3532(3) 0.5054(2) 0.0232(5) Uani 1 1 d D
H6' H 0.567(3) 1.407(4) 0.527(5) 0.031(13) Uiso 1 1 d D
O7 O 0.2237(3) 1.2073(3) 0.2568(3) 0.0274(6) Uani 1 1 d D
H7' H 0.152(5) 1.164(5) 0.262(6) 0.058(19) Uiso 1 1 d D
O8 O 0.2902(4) 0.8595(4) 0.5162(3) 0.0359(7) Uani 1 1 d .
H8' H 0.286(8) 0.862(8) 0.575(7) 0.08(2) Uiso 1 1 d .
B3 B 0.2766(5) 0.8234(4) -0.0305(4) 0.0204(8) Uani 1 1 d .
H3 H 0.2688 0.9208 -0.0263 0.024 Uiso 1 1 calc R
B4 B 0.1591(4) 0.7298(5) 0.0175(4) 0.0240(8) Uani 1 1 d .
H4 H 0.0750 0.7651 0.0560 0.029 Uiso 1 1 calc R
B5 B 0.2579(5) 0.6385(4) 0.0756(4) 0.0244(8) Uani 1 1 d .
H5 H 0.2372 0.6128 0.1518 0.029 Uiso 1 1 calc R
B6 B 0.4400(5) 0.6808(4) 0.0697(4) 0.0220(8) Uani 1 1 d .
H6 H 0.5386 0.6841 0.1414 0.026 Uiso 1 1 calc R
B7 B 0.4516(4) 0.7955(4) 0.0025(4) 0.0192(7) Uani 1 1 d .
H7 H 0.5587 0.8742 0.0289 0.023 Uiso 1 1 calc R
B8 B 0.1392(5) 0.6761(5) -0.1425(4) 0.0264(9) Uani 1 1 d .
H8 H 0.0408 0.6747 -0.2131 0.032 Uiso 1 1 calc R
B9 B 0.1269(5) 0.5610(5) -0.0776(4) 0.0316(10) Uani 1 1 d .
H9 H 0.0188 0.4832 -0.1047 0.038 Uiso 1 1 calc R
B10 B 0.3007(5) 0.5312(4) -0.0446(4) 0.0270(9) Uani 1 1 d .
H10 H 0.3077 0.4334 -0.0496 0.032 Uiso 1 1 calc R
B11 B 0.4211(5) 0.6274(4) -0.0909(4) 0.0231(8) Uani 1 1 d .
H11 H 0.5073 0.5943 -0.1275 0.028 Uiso 1 1 calc R
B12 B 0.2283(5) 0.5528(4) -0.1812(4) 0.0251(9) Uani 1 1 d .
H12 H 0.1884 0.4705 -0.2773 0.030 Uiso 1 1 calc R
C1 C 0.3466(4) 0.7945(3) 0.0954(3) 0.0172(6) Uani 1 1 d .
C2 C 0.3193(4) 0.7147(4) -0.1423(3) 0.0191(7) Uani 1 1 d .
C3 C 0.4029(4) 0.9097(4) 0.2245(3) 0.0193(7) Uani 1 1 d .
C4 C 0.3469(4) 0.7553(4) -0.2445(3) 0.0216(7) Uani 1 1 d .
C5 C 0.3364(4) 1.1915(4) 0.5476(3) 0.0256(8) Uani 1 1 d .
H5A H 0.3253 1.1601 0.6117 0.031 Uiso 1 1 calc R
H5B H 0.2400 1.1980 0.5061 0.031 Uiso 1 1 calc R
C6 C 0.4579(5) 1.3272(4) 0.6091(3) 0.0265(8) Uani 1 1 d .
H6A H 0.4243 1.3959 0.6605 0.032 Uiso 1 1 calc R
H6B H 0.5502 1.3255 0.6631 0.032 Uiso 1 1 calc R
C7 C 0.1925(5) 1.1766(5) 0.1269(4) 0.0393(11) Uani 1 1 d .
H7A H 0.2763 1.1565 0.1028 0.059 Uiso 1 1 calc R
H7B H 0.1778 1.2523 0.1122 0.059 Uiso 1 1 calc R
H7C H 0.1022 1.0999 0.0768 0.059 Uiso 1 1 calc R
C8 C 0.1578(6) 0.7789(7) 0.4111(5) 0.0552(15) Uani 1 1 d .
H8A H 0.1491 0.8156 0.3495 0.083 Uiso 1 1 calc R
H8B H 0.0714 0.7764 0.4383 0.083 Uiso 1 1 calc R
H8C H 0.1619 0.6892 0.3732 0.083 Uiso 1 1 calc R
C9 C 0.0853(9) 0.0375(8) 0.7385(10) 0.088(3) Uani 1 1 d .
H9A H 0.1142 0.1028 0.8251 0.133 Uiso 1 1 calc R
H9B H 0.0062 0.0529 0.6845 0.133 Uiso 1 1 calc R
H9C H 0.1717 0.0456 0.7113 0.133 Uiso 1 1 calc R
O9 O 0.0342(4) -0.0884(5) 0.7310(5) 0.0692(14) Uani 1 1 d D
H9' H 0.117(4) -0.092(6) 0.765(5) 0.049(16) Uiso 1 1 d D
C10 C 0.1699(6) 0.4644(6) 0.4648(5) 0.0459(12) Uani 1 1 d .
H10A H 0.2308 0.4598 0.5387 0.069 Uiso 1 1 calc R
H10B H 0.0803 0.3865 0.4200 0.069 Uiso 1 1 calc R
H10C H 0.1413 0.5442 0.4908 0.069 Uiso 1 1 calc R
O10 O 0.2520(3) 0.4684(3) 0.3859(3) 0.0366(7) Uani 1 1 d D
H10' H 0.245(7) 0.384(3) 0.325(5) 0.060(18) Uiso 1 1 d D

loop_
_atom_site_aniso_label
_atom_site_aniso_U_11
_atom_site_aniso_U_22
_atom_site_aniso_U_33
_atom_site_aniso_U_23
_atom_site_aniso_U_13
_atom_site_aniso_U_12
Cu1 0.0261(2) 0.0225(2) 0.0126(2) 0.00856(18) 0.01086(17) 0.00986(18)
Cu2 0.0316(3) 0.0225(3) 0.0077(3) 0.0075(2) 0.0079(2) 0.0113(3)
O1 0.0427(15) 0.0245(13) 0.0096(11) 0.0081(10) 0.0077(11) 0.0146(12)
O2 0.0417(15) 0.0209(13) 0.0141(12) 0.0079(10) 0.0122(11) 0.0103(11)
O3 0.0263(13) 0.0244(13) 0.0177(12) 0.0097(10) 0.0131(10) 0.0099(10)
O4 0.0329(15) 0.0535(19) 0.0241(14) 0.0281(14) 0.0159(12) 0.0232(14)
O5 0.0261(12) 0.0242(13) 0.0117(11) 0.0088(10) 0.0090(10) 0.0099(10)
O6 0.0296(14) 0.0245(13) 0.0145(12) 0.0072(10) 0.0081(11) 0.0086(11)
O7 0.0230(13) 0.0360(16) 0.0209(14) 0.0100(12) 0.0073(11) 0.0091(12)
O8 0.0344(16) 0.052(2) 0.0223(15) 0.0218(15) 0.0086(13) 0.0060(14)
B3 0.0248(18) 0.028(2) 0.0119(17) 0.0096(15) 0.0085(14) 0.0120(16)
B4 0.0200(18) 0.035(2) 0.0168(19) 0.0111(17) 0.0084(15) 0.0060(17)
B5 0.032(2) 0.023(2) 0.019(2) 0.0101(16) 0.0123(17) 0.0042(17)
B6 0.029(2) 0.027(2) 0.0155(18) 0.0106(16) 0.0105(16) 0.0120(17)
B7 0.0209(18) 0.026(2) 0.0123(17) 0.0085(15) 0.0080(14) 0.0082(15)
B8 0.0207(19) 0.041(3) 0.0147(18) 0.0117(18) 0.0059(15) 0.0053(17)
B9 0.030(2) 0.039(3) 0.017(2) 0.0093(19) 0.0085(17) -0.0015(19)
B10 0.043(2) 0.021(2) 0.0165(19) 0.0078(16) 0.0111(18) 0.0078(18)
B11 0.031(2) 0.026(2) 0.0161(19) 0.0096(16) 0.0107(16) 0.0128(17)
B12 0.033(2) 0.023(2) 0.0139(18) 0.0058(16) 0.0092(16) 0.0021(17)
C1 0.0210(15) 0.0233(17) 0.0091(14) 0.0076(13) 0.0070(12) 0.0074(13)
C2 0.0205(16) 0.0269(18) 0.0120(15) 0.0093(13) 0.0079(13) 0.0076(14)
C3 0.0228(16) 0.0258(18) 0.0095(15) 0.0075(13) 0.0062(13) 0.0079(14)
C4 0.0275(17) 0.0276(18) 0.0129(16) 0.0103(14) 0.0107(14) 0.0080(15)
C5 0.0290(18) 0.039(2) 0.0173(17) 0.0130(16) 0.0143(15) 0.0181(17)
C6 0.039(2) 0.033(2) 0.0119(16) 0.0088(15) 0.0109(15) 0.0182(17)
C7 0.032(2) 0.062(3) 0.023(2) 0.016(2) 0.0069(17) 0.021(2)
C8 0.039(3) 0.077(4) 0.044(3) 0.033(3) 0.006(2) 0.004(3)
C9 0.083(5) 0.069(5) 0.156(9) 0.070(6) 0.068(6) 0.038(4)
O9 0.040(2) 0.073(3) 0.143(5) 0.076(3) 0.053(3) 0.036(2)
C10 0.048(3) 0.047(3) 0.031(2) 0.009(2) 0.012(2) 0.009(2)
O10 0.0364(16) 0.0335(17) 0.0349(17) 0.0109(14) 0.0111(14) 0.0100(13)

loop_
_atom_type_symbol
_atom_type_description
_atom_type_scat_dispersion_real
_atom_type_scat_dispersion_imag
_atom_type_scat_source
C C 0.0033 0.0016 'International Tables Vol C Tables 4.2.6.8 and 6.1.1.4'
H H 0.0000 0.0000 'International Tables Vol C Tables 4.2.6.8 and 6.1.1.4'
O O 0.0106 0.0060 'International Tables Vol C Tables 4.2.6.8 and 6.1.1.4'
B B 0.0013 0.0007 'International Tables Vol C Tables 4.2.6.8 and 6.1.1.4'
Cu Cu 0.3201 1.2651 'International Tables Vol C Tables 4.2.6.8 and 6.1.1.4'

loop_
_geom_angle_atom_site_label_1
_geom_angle_atom_site_label_2
_geom_angle_atom_site_label_3
_geom_angle
_geom_angle_site_symmetry_1
_geom_angle_site_symmetry_3
O5 Cu1 O2 93.18(11) . .
O5 Cu1 O3 173.24(11) . 2_675
O2 Cu1 O3 88.60(11) . 2_675
O5 Cu1 O6 85.67(11) . .
O2 Cu1 O6 177.31(11) . .
O3 Cu1 O6 92.82(11) 2_675 .
O5 Cu1 O7 98.89(10) . .
O2 Cu1 O7 90.00(11) . .
O3 Cu1 O7 87.63(10) 2_675 .
O6 Cu1 O7 87.78(10) . .
O5 Cu2 O5 179.999(1) . 2_676
O5 Cu2 O1 92.05(10) . 2_676
O5 Cu2 O1 87.95(10) 2_676 2_676
O5 Cu2 O1 87.95(10) . .
O5 Cu2 O1 92.05(10) 2_676 .
O1 Cu2 O1 179.999(1) 2_676 .
O5 Cu2 O8 90.33(11) . .
O5 Cu2 O8 89.67(11) 2_676 .
O1 Cu2 O8 89.55(11) 2_676 .
O1 Cu2 O8 90.45(11) . .
O5 Cu2 O8 89.67(11) . 2_676
O5 Cu2 O8 90.33(11) 2_676 2_676
O1 Cu2 O8 90.45(11) 2_676 2_676
O1 Cu2 O8 89.55(11) . 2_676
O8 Cu2 O8 180.0 . 2_676
C3 O1 Cu2 130.3(2) . .
C3 O2 Cu1 127.7(2) . .
C4 O3 Cu1 121.5(2) . 2_675
C5 O5 Cu1 109.3(2) . .
C5 O5 Cu2 122.8(2) . .
Cu1 O5 Cu2 111.32(12) . .
C6 O6 Cu1 109.8(2) . .
C6 O6 H6' 112(4) . .
Cu1 O6 H6' 112(4) . .
C7 O7 Cu1 116.5(2) . .
C7 O7 H7' 107(5) . .
Cu1 O7 H7' 113(5) . .
C8 O8 Cu2 121.7(3) . .
C8 O8 H8' 115(6) . .
Cu2 O8 H8' 123(6) . .
C2 B3 C1 101.9(3) . .
C2 B3 B8 60.2(2) . .
C1 B3 B8 106.1(3) . .
C2 B3 B4 106.6(3) . .
C1 B3 B4 59.1(2) . .
B8 B3 B4 60.8(2) . .
C2 B3 B7 58.3(2) . .
C1 B3 B7 58.5(2) . .
B8 B3 B7 109.0(3) . .
B4 B3 B7 108.5(3) . .
C2 B3 H3 124.6 . .
C1 B3 H3 125.2 . .
B8 B3 H3 120.8 . .
B4 B3 H3 121.3 . .
B7 B3 H3 121.4 . .
C1 B4 B3 58.8(2) . .
C1 B4 B8 104.7(3) . .
B3 B4 B8 59.3(2) . .
C1 B4 B5 59.1(2) . .
B3 B4 B5 107.6(3) . .
B8 B4 B5 107.2(3) . .
C1 B4 B9 104.8(3) . .
B3 B4 B9 106.9(3) . .
B8 B4 B9 59.6(3) . .
B5 B4 B9 59.5(3) . .
C1 B4 H4 124.2 . .
B3 B4 H4 122.0 . .
B8 B4 H4 122.8 . .
B5 B4 H4 121.8 . .
B9 B4 H4 122.8 . .
C1 B5 B10 105.4(3) . .
C1 B5 B9 104.9(3) . .
B10 B5 B9 61.1(3) . .
C1 B5 B6 59.2(2) . .
B10 B5 B6 60.4(3) . .
B9 B5 B6 109.4(3) . .
C1 B5 B4 58.4(2) . .
B10 B5 B4 109.3(3) . .
B9 B5 B4 60.3(3) . .
B6 B5 B4 108.9(3) . .
C1 B5 H5 124.9 . .
B10 B5 H5 121.5 . .
B9 B5 H5 121.7 . .
B6 B5 H5 120.7 . .
B4 B5 H5 121.1 . .
C1 B6 B10 104.1(3) . .
C1 B6 B5 58.8(2) . .
B10 B6 B5 59.2(2) . .
C1 B6 B7 58.2(2) . .
B10 B6 B7 107.2(3) . .
B5 B6 B7 107.1(3) . .
C1 B6 B11 104.1(3) . .
B10 B6 B11 59.9(2) . .
B5 B6 B11 107.1(3) . .
B7 B6 B11 59.6(2) . .
C1 B6 H6 125.0 . .
B10 B6 H6 122.8 . .
B5 B6 H6 122.1 . .
B7 B6 H6 122.0 . .
B11 B6 H6 122.7 . .
C2 B7 C1 101.5(3) . .
C2 B7 B11 59.4(2) . .
C1 B7 B11 105.4(3) . .
C2 B7 B6 105.5(3) . .
C1 B7 B6 59.4(2) . .
B11 B7 B6 60.2(2) . .
C2 B7 B3 58.1(2) . .
C1 B7 B3 58.2(2) . .
B11 B7 B3 107.8(3) . .
B6 B7 B3 107.9(3) . .
C2 B7 H7 125.1 . .
C1 B7 H7 125.1 . .
B11 B7 H7 121.7 . .
B6 B7 H7 121.6 . .
B3 B7 H7 121.9 . .
C2 B8 B3 58.4(2) . .
C2 B8 B9 104.4(3) . .
B3 B8 B9 107.9(3) . .
C2 B8 B4 104.5(3) . .
B3 B8 B4 59.9(2) . .
B9 B8 B4 60.4(3) . .
C2 B8 B12 58.3(2) . .
B3 B8 B12 107.3(3) . .
B9 B8 B12 59.9(3) . .
B4 B8 B12 107.9(3) . .
C2 B8 H8 125.1 . .
B3 B8 H8 121.8 . .
B9 B8 H8 122.2 . .
B4 B8 H8 122.2 . .
B12 B8 H8 121.9 . .
B5 B9 B8 108.1(3) . .
B5 B9 B12 107.2(3) . .
B8 B9 B12 60.9(3) . .
B5 B9 B4 60.3(2) . .
B8 B9 B4 60.0(3) . .
B12 B9 B4 108.5(3) . .
B5 B9 B10 59.2(3) . .
B8 B9 B10 108.5(3) . .
B12 B9 B10 59.7(3) . .
B4 B9 B10 107.8(3) . .
B5 B9 H9 122.2 . .
B8 B9 H9 121.1 . .
B12 B9 H9 121.6 . .
B4 B9 H9 121.5 . .
B10 B9 H9 122.1 . .
B5 B10 B12 107.9(3) . .
B5 B10 B6 60.5(2) . .
B12 B10 B6 108.5(3) . .
B5 B10 B11 108.3(3) . .
B12 B10 B11 60.2(2) . .
B6 B10 B11 60.2(2) . .
B5 B10 B9 59.8(3) . .
B12 B10 B9 59.9(3) . .
B6 B10 B9 108.4(3) . .
B11 B10 B9 108.1(3) . .
B5 B10 H10 121.7 . .
B12 B10 H10 121.7 . .
B6 B10 H10 121.2 . .
B11 B10 H10 121.5 . .
B9 B10 H10 121.7 . .
C2 B11 B7 58.2(2) . .
C2 B11 B10 104.4(3) . .
B7 B11 B10 107.6(3) . .
C2 B11 B12 58.7(2) . .
B7 B11 B12 107.6(3) . .
B10 B11 B12 59.8(2) . .
C2 B11 B6 104.7(3) . .
B7 B11 B6 60.2(2) . .
B10 B11 B6 59.9(2) . .
B12 B11 B6 108.0(3) . .
C2 B11 H11 124.9 . .
B7 B11 H11 121.8 . .
B10 B11 H11 122.6 . .
B12 B11 H11 121.6 . .
B6 B11 H11 122.2 . .
C2 B12 B10 104.7(3) . .
C2 B12 B9 104.4(3) . .
B10 B12 B9 60.4(3) . .
C2 B12 B11 58.9(2) . .
B10 B12 B11 60.0(2) . .
B9 B12 B11 108.4(3) . .
C2 B12 B8 58.8(2) . .
B10 B12 B8 107.7(3) . .
B9 B12 B8 59.2(3) . .
B11 B12 B8 108.3(3) . .
C2 B12 H12 124.8 . .
B10 B12 H12 122.3 . .
B9 B12 H12 122.5 . .
B11 B12 H12 121.1 . .
B8 B12 H12 121.7 . .
C3 C1 B3 117.7(3) . .
C3 C1 B7 117.5(3) . .
B3 C1 B7 63.3(2) . .
C3 C1 B4 117.6(3) . .
B3 C1 B4 62.1(2) . .
B7 C1 B4 114.8(3) . .
C3 C1 B5 119.6(3) . .
B3 C1 B5 112.9(3) . .
B7 C1 B5 113.2(3) . .
B4 C1 B5 62.5(2) . .
C3 C1 B6 118.1(3) . .
B3 C1 B6 114.5(3) . .
B7 C1 B6 62.5(2) . .
B4 C1 B6 114.6(3) . .
B5 C1 B6 62.0(2) . .
C4 C2 B3 116.1(3) . .
C4 C2 B7 117.4(3) . .
B3 C2 B7 63.6(2) . .
C4 C2 B12 119.7(3) . .
B3 C2 B12 113.5(3) . .
B7 C2 B12 113.9(3) . .
C4 C2 B11 119.7(3) . .
B3 C2 B11 114.7(3) . .
B7 C2 B11 62.4(2) . .
B12 C2 B11 62.3(2) . .
C4 C2 B8 117.2(3) . .
B3 C2 B8 61.4(2) . .
B7 C2 B8 114.3(3) . .
B12 C2 B8 62.9(3) . .
B11 C2 B8 114.4(3) . .
O1 C3 O2 129.0(3) . .
O1 C3 C1 116.7(3) . .
O2 C3 C1 114.4(3) . .
O4 C4 O3 127.0(3) . .
O4 C4 C2 117.8(3) . .
O3 C4 C2 115.2(3) . .
O5 C5 C6 108.1(3) . .
O5 C5 H5A 110.1 . .
C6 C5 H5A 110.1 . .
O5 C5 H5B 110.1 . .
C6 C5 H5B 110.1 . .
H5A C5 H5B 108.4 . .
O6 C6 C5 105.5(3) . .
O6 C6 H6A 110.7 . .
C5 C6 H6A 110.7 . .
O6 C6 H6B 110.7 . .
C5 C6 H6B 110.7 . .
H6A C6 H6B 108.8 . .
O7 C7 H7A 109.5 . .
O7 C7 H7B 109.5 . .
H7A C7 H7B 109.5 . .
O7 C7 H7C 109.5 . .
H7A C7 H7C 109.5 . .
H7B C7 H7C 109.5 . .
O8 C8 H8A 109.5 . .
O8 C8 H8B 109.5 . .
H8A C8 H8B 109.5 . .
O8 C8 H8C 109.5 . .
H8A C8 H8C 109.5 . .
H8B C8 H8C 109.5 . .
O9 C9 H9A 109.5 . .
O9 C9 H9B 109.5 . .
H9A C9 H9B 109.5 . .
O9 C9 H9C 109.5 . .
H9A C9 H9C 109.5 . .
H9B C9 H9C 109.5 . .
C9 O9 H9' 97(4) . .
O10 C10 H10A 109.5 . .
O10 C10 H10B 109.5 . .
H10A C10 H10B 109.5 . .
O10 C10 H10C 109.5 . .
H10A C10 H10C 109.5 . .
H10B C10 H10C 109.5 . .
C10 O10 H10' 116(4) . .

loop_
_geom_bond_atom_site_label_1
_geom_bond_atom_site_label_2
_geom_bond_distance
_geom_bond_site_symmetry_2
Cu1 O5 1.911(2) .
Cu1 O2 1.942(3) .
Cu1 O3 1.958(2) 2_675
Cu1 O6 1.974(3) .
Cu1 O7 2.413(3) .
Cu2 O5 1.936(2) .
Cu2 O5 1.936(2) 2_676
Cu2 O1 2.018(2) 2_676
Cu2 O1 2.018(2) .
Cu2 O8 2.430(3) .
Cu2 O8 2.430(3) 2_676
O1 C3 1.239(4) .
O2 C3 1.245(4) .
O3 C4 1.262(4) .
O3 Cu1 1.958(2) 2_675
O4 C4 1.237(5) .
O5 C5 1.421(4) .
O6 C6 1.465(4) .
O6 H6' 0.829(19) .
O7 C7 1.433(5) .
O7 H7' 0.80(2) .
O8 C8 1.425(6) .
O8 H8' 0.72(7) .
B3 C2 1.695(5) .
B3 C1 1.701(5) .
B3 B8 1.747(6) .
B3 B4 1.756(6) .
B3 B7 1.787(6) .
B3 H3 1.1200 .
B4 C1 1.707(5) .
B4 B8 1.772(6) .
B4 B5 1.777(6) .
B4 B9 1.778(7) .
B4 H4 1.1200 .
B5 C1 1.720(5) .
B5 B10 1.752(6) .
B5 B9 1.763(6) .
B5 B6 1.776(6) .
B5 H5 1.1200 .
B6 C1 1.727(5) .
B6 B10 1.774(6) .
B6 B7 1.780(6) .
B6 B11 1.780(6) .
B6 H6 1.1200 .
B7 C2 1.699(5) .
B7 C1 1.706(5) .
B7 B11 1.770(6) .
B7 H7 1.1200 .
B8 C2 1.726(5) .
B8 B9 1.765(7) .
B8 B12 1.796(7) .
B8 H8 1.1200 .
B9 B12 1.777(6) .
B9 B10 1.786(7) .
B9 H9 1.1200 .
B10 B12 1.772(6) .
B10 B11 1.775(6) .
B10 H10 1.1200 .
B11 C2 1.719(5) .
B11 B12 1.778(6) .
B11 H11 1.1200 .
B12 C2 1.716(6) .
B12 H12 1.1200 .
C1 C3 1.525(5) .
C2 C4 1.540(5) .
C5 C6 1.538(6) .
C5 H5A 0.9900 .
C5 H5B 0.9900 .
C6 H6A 0.9900 .
C6 H6B 0.9900 .
C7 H7A 0.9800 .
C7 H7B 0.9800 .
C7 H7C 0.9800 .
C8 H8A 0.9800 .
C8 H8B 0.9800 .
C8 H8C 0.9800 .
C9 O9 1.388(8) .
C9 H9A 0.9800 .
C9 H9B 0.9800 .
C9 H9C 0.9800 .
O9 H9' 0.83(2) .
C10 O10 1.403(6) .
C10 H10A 0.9800 .
C10 H10B 0.9800 .
C10 H10C 0.9800 .
O10 H10' 0.96(2) .

loop_
_geom_hbond_atom_site_label_D
_geom_hbond_atom_site_label_H
_geom_hbond_atom_site_label_A
_geom_hbond_distance_DH
_geom_hbond_distance_HA
_geom_hbond_distance_DA
_geom_hbond_angle_DHA
_geom_hbond_site_symmetry_A
O10 H10' O7 0.96(2) 1.84(3) 2.758(4) 158(6) 1_545
O9 H9' O4 0.83(2) 2.09(4) 2.766(4) 138(5) 1_546
O8 H8' O4 0.72(7) 2.04(7) 2.738(4) 163(8) 1_556
O7 H7' O9 0.80(2) 1.88(2) 2.675(5) 169(7) 2_566
O6 H6' O10 0.829(19) 1.81(2) 2.617(4) 165(5) 2_676
